data_4023746
loop_
_publ_author_name
'Daniel B. Werz'
'Felix R. Fischer'
'Stefan C. Kornmayer'
'Frank Rominger'
'Rolf Gleiter'

_publ_contact_author_address
;
        Organisch-Chemisches Institut
        Universit\"at Heidelberg
        Im Neuenheimer Feld 270
        D-69120 Heidelberg
        Germany
;
_publ_contact_author_email rolf.gleiter@oci.uni-heidelberg.de
_publ_contact_author_fax '049 6221 54- 4205'
_publ_contact_author_name 'Gleiter, Rolf'
_publ_contact_author_phone '049 6221 54- 8400'
_publ_section_title
;
 Macrocyclic Cyclophanes with Two and Three
 \a,\w-Dichalcogena-1,4-diethynylaryl Units:
 Syntheses and Structural Properties
;
_journal_name_full 'Journal of Organic Chemistry'
_journal_page_first 8021
_journal_page_last 8029
_journal_paper_doi 10.1021/jo801378p
_journal_volume 73
_journal_year 2008
_chemical_formula_sum 'C42 H52 Se4'
_chemical_formula_weight 872.68
_chemical_name_systematic
;
 ?
;
_space_group_IT_number 14
_symmetry_cell_setting monoclinic
_symmetry_space_group_name_Hall '-P 2yn'
_symmetry_space_group_name_H-M 'P 1 21/n 1'
_atom_sites_solution_hydrogens geom
_atom_sites_solution_primary direct
_atom_sites_solution_secondary difmap
_audit_creation_method SHELXL-97
_cell_angle_alpha 90.00
_cell_angle_beta 95.294(2)
_cell_angle_gamma 90.00
_cell_formula_units_Z 2
_cell_length_a 5.9637(6)
_cell_length_b 19.835(2)
_cell_length_c 16.5139(17)
_cell_measurement_temperature 100(2)
_cell_volume 1945.1(3)
_computing_cell_refinement 'Bruker XSCANS'
_computing_data_collection 'Bruker XSCANS'
_computing_data_reduction 'Bruker SHELXTL'
_computing_molecular_graphics 'Bruker SHELXTL'
_computing_publication_material 'Bruker SHELXTL'
_computing_structure_refinement 'SHELXL-97 (Sheldrick, 1997)'
_computing_structure_solution 'SHELXS-97 (Sheldrick, 1990)'
_diffrn_ambient_temperature 100(2)
_diffrn_measured_fraction_theta_full 0.994
_diffrn_measured_fraction_theta_max 0.994
_diffrn_measurement_device_type 'Bruker APEX'
_diffrn_measurement_method '\w scans'
_diffrn_radiation_monochromator graphite
_diffrn_radiation_source 'fine-focus sealed tube'
_diffrn_radiation_type MoK\a
_diffrn_radiation_wavelength 0.71073
_diffrn_reflns_av_R_equivalents 0.0357
_diffrn_reflns_av_sigmaI/netI 0.0333
_diffrn_reflns_limit_h_max 7
_diffrn_reflns_limit_h_min -7
_diffrn_reflns_limit_k_max 26
_diffrn_reflns_limit_k_min -26
_diffrn_reflns_limit_l_max 22
_diffrn_reflns_limit_l_min -21
_diffrn_reflns_number 19785
_diffrn_reflns_theta_full 28.32
_diffrn_reflns_theta_max 28.32
_diffrn_reflns_theta_min 2.40
_exptl_absorpt_coefficient_mu 3.800
_exptl_absorpt_correction_T_max 0.6799
_exptl_absorpt_correction_T_min 0.6379
_exptl_absorpt_correction_type multi-scan
_exptl_absorpt_process_details 'Blessing, Acta Cryst. (1995) A51 33-38.'
_exptl_crystal_colour colorless
_exptl_crystal_density_diffrn 1.490
_exptl_crystal_density_method 'not measured'
_exptl_crystal_description polyhedron
_exptl_crystal_F_000 880
_exptl_crystal_size_max 0.13
_exptl_crystal_size_mid 0.12
_exptl_crystal_size_min 0.11
_refine_diff_density_max 0.591
_refine_diff_density_min -0.279
_refine_diff_density_rms 0.075
_refine_ls_extinction_method none
_refine_ls_goodness_of_fit_ref 1.048
_refine_ls_hydrogen_treatment refall
_refine_ls_matrix_type full
_refine_ls_number_parameters 312
_refine_ls_number_reflns 4801
_refine_ls_number_restraints 0
_refine_ls_restrained_S_all 1.048
_refine_ls_R_factor_all 0.0356
_refine_ls_R_factor_gt 0.0270
_refine_ls_shift/su_max 0.002
_refine_ls_shift/su_mean 0.000
_refine_ls_structure_factor_coef Fsqd
_refine_ls_weighting_details 'calc w=1/[\s^2^(Fo^2^)+(0.0261P)^2^+0.5093P] where P=(Fo^2^+2Fc^2^)/3'
_refine_ls_weighting_scheme calc
_refine_ls_wR_factor_gt 0.0568
_refine_ls_wR_factor_ref 0.0594
_reflns_number_gt 4103
_reflns_number_total 4801
_reflns_threshold_expression >2sigma(I)
_cod_data_source_file jo801378p_si_002_09.cif
_cod_data_source_block ff4_(in_paper_8(5))
_cod_depositor_comments
;
The following automatic conversions were performed:
'_symmetry_cell_setting' value 'Monoclinic' changed to 'monoclinic'
according to '/home/saulius/struct/CIF-dictionaries/cif_core.dic'
dictionary named 'cif_core.dic' version 2.4.1 from 2010-06-29.

Automatic conversion script
Id: cif_fix_enum 1527 2010-12-29 10:47:43Z saulius 
;
_cod_original_sg_symbol_H-M 'P 21/n'
_cod_database_code 4023746

loop_
_symmetry_equiv_pos_as_xyz
'x, y, z'
'-x+1/2, y+1/2, -z+1/2'
'-x, -y, -z'
'x-1/2, -y-1/2, z-1/2'

loop_
_atom_site_label
_atom_site_type_symbol
_atom_site_fract_x
_atom_site_fract_y
_atom_site_fract_z
_atom_site_U_iso_or_equiv
_atom_site_adp_type
_atom_site_occupancy
_atom_site_symmetry_multiplicity
_atom_site_calc_flag
_atom_site_refinement_flags
_atom_site_disorder_assembly
_atom_site_disorder_group
Se1 Se 0.85263(3) 0.201146(10) 0.541608(12) 0.01917(6) Uani 1 1 d . . .
Se2 Se 0.06749(3) 0.650297(10) 0.152836(12) 0.02013(6) Uani 1 1 d . . .
C1 C 0.5445(3) 0.36789(9) 0.38793(11) 0.0153(4) Uani 1 1 d . . .
C2 C 0.3404(3) 0.39822(9) 0.40417(11) 0.0145(4) Uani 1 1 d . . .
C3 C 0.2616(3) 0.45149(10) 0.35500(11) 0.0169(4) Uani 1 1 d . . .
C4 C 0.3790(3) 0.47585(9) 0.29171(11) 0.0161(4) Uani 1 1 d . . .
C5 C 0.5842(3) 0.44608(9) 0.27584(11) 0.0152(4) Uani 1 1 d . . .
C6 C 0.6618(3) 0.39216(10) 0.32414(11) 0.0161(4) Uani 1 1 d . . .
C7 C 0.6352(3) 0.31260(9) 0.43672(11) 0.0170(4) Uani 1 1 d . . .
C8 C 0.7136(3) 0.26753(10) 0.47848(11) 0.0173(4) Uani 1 1 d . . .
C9 C 0.4137(4) 0.83164(10) 0.40903(13) 0.0211(4) Uani 1 1 d . . .
C10 C 0.5111(3) 0.78101(11) 0.35363(12) 0.0207(4) Uani 1 1 d . . .
C11 C 0.3635(3) 0.76598(10) 0.27577(12) 0.0201(4) Uani 1 1 d . . .
C12 C 0.4788(3) 0.71825(11) 0.22095(13) 0.0210(4) Uani 1 1 d . . .
C13 C 0.3441(4) 0.70191(11) 0.14116(13) 0.0222(4) Uani 1 1 d . . .
C14 C 0.2058(3) 0.57871(10) 0.20683(11) 0.0178(4) Uani 1 1 d . . .
C15 C 0.2880(3) 0.53203(10) 0.24452(11) 0.0175(4) Uani 1 1 d . . .
C16 C 0.2114(3) 0.37670(10) 0.47385(11) 0.0167(4) Uani 1 1 d . . .
C17 C 0.2804(4) 0.41411(12) 0.55322(13) 0.0247(4) Uani 1 1 d . . .
C18 C 0.1324(4) 0.39382(12) 0.61913(14) 0.0268(5) Uani 1 1 d . . .
C19 C 0.7166(3) 0.47241(10) 0.20918(11) 0.0165(4) Uani 1 1 d . . .
C20 C 0.6276(3) 0.44959(10) 0.12400(12) 0.0179(4) Uani 1 1 d . . .
C21 C 0.7547(4) 0.48258(12) 0.05891(13) 0.0228(4) Uani 1 1 d . . .
H3 H 0.127(4) 0.4708(10) 0.3660(12) 0.014(5) Uiso 1 1 d . . .
H6 H 0.794(4) 0.3733(11) 0.3143(13) 0.018(6) Uiso 1 1 d . . .
H9A H 0.357(4) 0.8703(12) 0.3799(13) 0.022(6) Uiso 1 1 d . . .
H9B H 0.522(4) 0.8448(11) 0.4554(14) 0.024(6) Uiso 1 1 d . . .
H10A H 0.657(4) 0.7982(11) 0.3405(14) 0.025(6) Uiso 1 1 d . . .
H10B H 0.538(4) 0.7387(12) 0.3811(13) 0.023(6) Uiso 1 1 d . . .
H11A H 0.219(4) 0.7462(11) 0.2907(13) 0.026(6) Uiso 1 1 d . . .
H11B H 0.326(4) 0.8074(12) 0.2486(14) 0.025(6) Uiso 1 1 d . . .
H12A H 0.522(4) 0.6773(12) 0.2501(14) 0.023(6) Uiso 1 1 d . . .
H12B H 0.617(4) 0.7364(11) 0.2065(13) 0.022(6) Uiso 1 1 d . . .
H13A H 0.432(4) 0.6747(12) 0.1090(14) 0.027(6) Uiso 1 1 d . . .
H13B H 0.286(4) 0.7416(11) 0.1125(13) 0.021(6) Uiso 1 1 d . . .
H16A H 0.050(4) 0.3836(10) 0.4600(12) 0.017(5) Uiso 1 1 d . . .
H16B H 0.235(3) 0.3302(11) 0.4823(13) 0.015(5) Uiso 1 1 d . . .
H17A H 0.267(4) 0.4627(12) 0.5430(14) 0.028(6) Uiso 1 1 d . . .
H17B H 0.441(4) 0.4034(13) 0.5726(15) 0.039(7) Uiso 1 1 d . . .
H18A H 0.142(4) 0.3433(12) 0.6293(14) 0.026(6) Uiso 1 1 d . . .
H18B H -0.017(4) 0.4032(13) 0.6048(15) 0.038(7) Uiso 1 1 d . . .
H18C H 0.173(5) 0.4146(14) 0.6655(17) 0.048(8) Uiso 1 1 d . . .
H19A H 0.874(3) 0.4584(10) 0.2198(12) 0.013(5) Uiso 1 1 d . . .
H19B H 0.716(3) 0.5209(11) 0.2120(12) 0.012(5) Uiso 1 1 d . . .
H20A H 0.470(4) 0.4598(11) 0.1147(13) 0.018(5) Uiso 1 1 d . . .
H20B H 0.647(3) 0.3993(11) 0.1220(12) 0.015(5) Uiso 1 1 d . . .
H21A H 0.713(4) 0.4623(12) 0.0072(15) 0.031(7) Uiso 1 1 d . . .
H21B H 0.719(4) 0.5309(12) 0.0573(13) 0.023(6) Uiso 1 1 d . . .
H21C H 0.909(4) 0.4760(12) 0.0701(14) 0.030(6) Uiso 1 1 d . . .

loop_
_atom_site_aniso_label
_atom_site_aniso_U_11
_atom_site_aniso_U_22
_atom_site_aniso_U_33
_atom_site_aniso_U_23
_atom_site_aniso_U_13
_atom_site_aniso_U_12
Se1 0.01885(10) 0.02078(11) 0.01797(10) 0.00587(7) 0.00215(7) 0.00415(8)
Se2 0.02206(11) 0.01789(10) 0.01965(10) 0.00340(7) -0.00236(8) 0.00334(8)
C1 0.0161(9) 0.0158(9) 0.0134(9) -0.0009(7) -0.0020(7) -0.0019(7)
C2 0.0164(9) 0.0150(9) 0.0120(8) -0.0023(7) 0.0004(7) -0.0039(7)
C3 0.0156(9) 0.0177(9) 0.0172(9) -0.0011(7) 0.0002(7) -0.0003(7)
C4 0.0182(9) 0.0145(9) 0.0149(9) 0.0001(7) -0.0017(7) -0.0027(7)
C5 0.0151(9) 0.0158(9) 0.0144(9) -0.0014(7) 0.0007(7) -0.0039(7)
C6 0.0139(9) 0.0182(9) 0.0160(9) -0.0008(7) 0.0010(7) 0.0002(7)
C7 0.0164(9) 0.0187(9) 0.0163(9) -0.0006(7) 0.0036(7) -0.0033(8)
C8 0.0178(9) 0.0171(9) 0.0172(9) 0.0007(7) 0.0022(7) -0.0010(7)
C9 0.0234(11) 0.0194(10) 0.0203(10) 0.0034(8) 0.0017(8) -0.0044(8)
C10 0.0170(10) 0.0221(10) 0.0234(10) 0.0023(8) 0.0034(8) -0.0015(8)
C11 0.0197(10) 0.0200(10) 0.0209(10) 0.0019(8) 0.0032(8) 0.0017(8)
C12 0.0180(10) 0.0202(10) 0.0256(11) 0.0016(8) 0.0069(8) 0.0005(8)
C13 0.0280(11) 0.0198(10) 0.0200(10) 0.0026(8) 0.0091(9) -0.0002(9)
C14 0.0184(9) 0.0179(9) 0.0173(9) 0.0025(7) 0.0022(7) -0.0004(7)
C15 0.0159(9) 0.0195(10) 0.0176(9) -0.0006(7) 0.0038(7) -0.0041(7)
C16 0.0172(10) 0.0176(10) 0.0155(9) 0.0005(7) 0.0017(7) -0.0015(8)
C17 0.0324(12) 0.0238(11) 0.0185(10) -0.0040(8) 0.0050(9) -0.0056(9)
C18 0.0364(14) 0.0270(12) 0.0181(11) -0.0033(9) 0.0084(9) 0.0008(10)
C19 0.0161(9) 0.0177(10) 0.0156(9) 0.0029(7) 0.0004(7) -0.0037(7)
C20 0.0177(10) 0.0192(10) 0.0163(9) 0.0017(7) -0.0001(7) -0.0016(8)
C21 0.0246(11) 0.0279(12) 0.0163(10) 0.0033(8) 0.0039(8) -0.0008(9)

loop_
_atom_type_symbol
_atom_type_description
_atom_type_scat_dispersion_real
_atom_type_scat_dispersion_imag
_atom_type_scat_source
C C 0.0033 0.0016 'International Tables Vol C Tables 4.2.6.8 and 6.1.1.4'
H H 0.0000 0.0000 'International Tables Vol C Tables 4.2.6.8 and 6.1.1.4'
Se Se -0.0929 2.2259 'International Tables Vol C Tables 4.2.6.8 and 6.1.1.4'

loop_
_geom_angle_atom_site_label_1
_geom_angle_atom_site_label_2
_geom_angle_atom_site_label_3
_geom_angle
_geom_angle_site_symmetry_1
_geom_angle_site_symmetry_3
_geom_angle_publ_flag
C8 Se1 C9 97.67(9) . 3_666 ?
C14 Se2 C13 96.14(9) . . ?
C6 C1 C2 119.81(17) . . ?
C6 C1 C7 119.69(17) . . ?
C2 C1 C7 120.50(17) . . ?
C3 C2 C1 117.82(17) . . ?
C3 C2 C16 119.62(17) . . ?
C1 C2 C16 122.52(17) . . ?
C2 C3 C4 122.36(18) . . ?
C2 C3 H3 117.1(13) . . ?
C4 C3 H3 120.6(13) . . ?
C3 C4 C5 119.96(17) . . ?
C3 C4 C15 118.93(17) . . ?
C5 C4 C15 121.10(17) . . ?
C6 C5 C4 117.82(17) . . ?
C6 C5 C19 121.18(17) . . ?
C4 C5 C19 121.00(17) . . ?
C5 C6 C1 122.23(18) . . ?
C5 C6 H6 117.9(14) . . ?
C1 C6 H6 119.9(14) . . ?
C8 C7 C1 178.5(2) . . ?
C7 C8 Se1 176.03(18) . . ?
C10 C9 Se1 113.73(14) . 3_666 ?
C10 C9 H9A 111.7(13) . . ?
Se1 C9 H9A 102.3(13) 3_666 . ?
C10 C9 H9B 112.6(13) . . ?
Se1 C9 H9B 105.1(13) 3_666 . ?
H9A C9 H9B 110.8(18) . . ?
C9 C10 C11 114.73(17) . . ?
C9 C10 H10A 107.6(13) . . ?
C11 C10 H10A 109.7(14) . . ?
C9 C10 H10B 110.6(13) . . ?
C11 C10 H10B 106.6(13) . . ?
H10A C10 H10B 107.4(18) . . ?
C12 C11 C10 111.62(17) . . ?
C12 C11 H11A 110.6(13) . . ?
C10 C11 H11A 108.3(13) . . ?
C12 C11 H11B 110.9(14) . . ?
C10 C11 H11B 108.7(14) . . ?
H11A C11 H11B 106.6(19) . . ?
C13 C12 C11 114.80(18) . . ?
C13 C12 H12A 110.4(13) . . ?
C11 C12 H12A 109.9(13) . . ?
C13 C12 H12B 105.5(13) . . ?
C11 C12 H12B 111.4(13) . . ?
H12A C12 H12B 104.3(18) . . ?
C12 C13 Se2 114.14(14) . . ?
C12 C13 H13A 109.6(14) . . ?
Se2 C13 H13A 105.7(14) . . ?
C12 C13 H13B 113.0(13) . . ?
Se2 C13 H13B 101.8(13) . . ?
H13A C13 H13B 112.4(19) . . ?
C15 C14 Se2 176.84(18) . . ?
C14 C15 C4 177.7(2) . . ?
C2 C16 C17 113.70(16) . . ?
C2 C16 H16A 110.1(12) . . ?
C17 C16 H16A 108.3(12) . . ?
C2 C16 H16B 108.1(13) . . ?
C17 C16 H16B 108.9(13) . . ?
H16A C16 H16B 107.6(18) . . ?
C18 C17 C16 110.97(18) . . ?
C18 C17 H17A 110.0(14) . . ?
C16 C17 H17A 108.5(14) . . ?
C18 C17 H17B 108.4(14) . . ?
C16 C17 H17B 110.1(14) . . ?
H17A C17 H17B 109(2) . . ?
C17 C18 H18A 110.6(13) . . ?
C17 C18 H18B 112.1(16) . . ?
H18A C18 H18B 106(2) . . ?
C17 C18 H18C 111.7(18) . . ?
H18A C18 H18C 108(2) . . ?
H18B C18 H18C 108(2) . . ?
C5 C19 C20 114.19(16) . . ?
C5 C19 H19A 109.3(11) . . ?
C20 C19 H19A 109.1(12) . . ?
C5 C19 H19B 107.9(12) . . ?
C20 C19 H19B 109.8(12) . . ?
H19A C19 H19B 106.3(17) . . ?
C21 C20 C19 111.75(17) . . ?
C21 C20 H20A 109.9(13) . . ?
C19 C20 H20A 109.7(13) . . ?
C21 C20 H20B 109.8(12) . . ?
C19 C20 H20B 107.1(12) . . ?
H20A C20 H20B 108.5(17) . . ?
C20 C21 H21A 110.3(14) . . ?
C20 C21 H21B 108.6(13) . . ?
H21A C21 H21B 110.5(19) . . ?
C20 C21 H21C 110.3(14) . . ?
H21A C21 H21C 107(2) . . ?
H21B C21 H21C 110(2) . . ?

loop_
_geom_bond_atom_site_label_1
_geom_bond_atom_site_label_2
_geom_bond_distance
_geom_bond_site_symmetry_2
_geom_bond_publ_flag
Se1 C8 1.8301(19) . ?
Se1 C9 1.962(2) 3_666 ?
Se2 C14 1.8320(19) . ?
Se2 C13 1.966(2) . ?
C1 C6 1.402(3) . ?
C1 C2 1.406(3) . ?
C1 C7 1.437(3) . ?
C2 C3 1.388(3) . ?
C2 C16 1.504(3) . ?
C3 C4 1.397(3) . ?
C3 H3 0.92(2) . ?
C4 C5 1.405(3) . ?
C4 C15 1.437(3) . ?
C5 C6 1.388(3) . ?
C5 C19 1.506(3) . ?
C6 H6 0.90(2) . ?
C7 C8 1.197(3) . ?
C9 C10 1.510(3) . ?
C9 Se1 1.962(2) 3_666 ?
C9 H9A 0.95(2) . ?
C9 H9B 0.99(2) . ?
C10 C11 1.519(3) . ?
C10 H10A 0.98(2) . ?
C10 H10B 0.96(2) . ?
C11 C12 1.518(3) . ?
C11 H11A 1.00(2) . ?
C11 H11B 0.95(2) . ?
C12 C13 1.514(3) . ?
C12 H12A 0.97(2) . ?
C12 H12B 0.95(2) . ?
C13 H13A 0.95(2) . ?
C13 H13B 0.97(2) . ?
C14 C15 1.195(3) . ?
C16 C17 1.529(3) . ?
C16 H16A 0.98(2) . ?
C16 H16B 0.94(2) . ?
C17 C18 1.517(3) . ?
C17 H17A 0.98(2) . ?
C17 H17B 1.00(3) . ?
C18 H18A 1.02(2) . ?
C18 H18B 0.92(3) . ?
C18 H18C 0.88(3) . ?
C19 C20 1.526(3) . ?
C19 H19A 0.98(2) . ?
C19 H19B 0.96(2) . ?
C20 C21 1.519(3) . ?
C20 H20A 0.96(2) . ?
C20 H20B 1.01(2) . ?
C21 H21A 0.96(2) . ?
C21 H21B 0.98(2) . ?
C21 H21C 0.93(3) . ?

loop_
_geom_torsion_atom_site_label_1
_geom_torsion_atom_site_label_2
_geom_torsion_atom_site_label_3
_geom_torsion_atom_site_label_4
_geom_torsion
_geom_torsion_site_symmetry_1
_geom_torsion_site_symmetry_2
_geom_torsion_site_symmetry_3
_geom_torsion_site_symmetry_4
_geom_torsion_publ_flag
C6 C1 C2 C3 0.5(3) . . . . ?
C7 C1 C2 C3 179.90(17) . . . . ?
C6 C1 C2 C16 -177.26(17) . . . . ?
C7 C1 C2 C16 2.1(3) . . . . ?
C1 C2 C3 C4 -0.8(3) . . . . ?
C16 C2 C3 C4 177.00(17) . . . . ?
C2 C3 C4 C5 0.2(3) . . . . ?
C2 C3 C4 C15 -178.87(17) . . . . ?
C3 C4 C5 C6 0.7(3) . . . . ?
C15 C4 C5 C6 179.78(17) . . . . ?
C3 C4 C5 C19 -178.61(17) . . . . ?
C15 C4 C5 C19 0.5(3) . . . . ?
C4 C5 C6 C1 -1.0(3) . . . . ?
C19 C5 C6 C1 178.28(17) . . . . ?
C2 C1 C6 C5 0.4(3) . . . . ?
C7 C1 C6 C5 -178.96(17) . . . . ?
C6 C1 C7 C8 86(8) . . . . ?
C2 C1 C7 C8 -93(8) . . . . ?
C1 C7 C8 Se1 -50(10) . . . . ?
C9 Se1 C8 C7 163(3) 3_666 . . . ?
Se1 C9 C10 C11 68.2(2) 3_666 . . . ?
C9 C10 C11 C12 176.35(17) . . . . ?
C10 C11 C12 C13 -178.81(17) . . . . ?
C11 C12 C13 Se2 -66.1(2) . . . . ?
C14 Se2 C13 C12 -58.03(16) . . . . ?
C13 Se2 C14 C15 137(3) . . . . ?
Se2 C14 C15 C4 6(8) . . . . ?
C3 C4 C15 C14 -3(5) . . . . ?
C5 C4 C15 C14 178(100) . . . . ?
C3 C2 C16 C17 -88.8(2) . . . . ?
C1 C2 C16 C17 88.9(2) . . . . ?
C2 C16 C17 C18 175.78(18) . . . . ?
C6 C5 C19 C20 101.7(2) . . . . ?
C4 C5 C19 C20 -79.0(2) . . . . ?
C5 C19 C20 C21 174.97(17) . . . . ?
